data_8103014
loop_
_publ_author_name
'Wilhelm Klein'
'Martin Jansen'

_publ_section_title
;
 Crystal structure of pentasilver chloride silicate, Ag5[SiO4]Cl
;
_journal_issue 2
_journal_name_full 'Zeitschrift f\"ur Kristallographie - New Crystal Structures'
_journal_page_first 165
_journal_volume 224
_journal_year 2009
_chemical_formula_moiety 'Ag20 Cl4 O16 Si4'
_chemical_formula_structural 'Ag5 Cl Si O4'
_chemical_formula_sum 'Ag20 Cl4 O16 Si4'
_chemical_formula_weight 2667.5
_chemical_name_common 'Silver Silicate Chloride'
_chemical_name_systematic
; 
Pentasilver Chloride Silicate
;
_space_group_IT_number 14
_symmetry_cell_setting monoclinic
_symmetry_space_group_name_Hall '-P 2ybc'
_symmetry_space_group_name_H-M 'P 1 21/c 1'
_cell_angle_alpha 90
_cell_angle_beta 118.3560(10)
_cell_angle_gamma 90
_cell_formula_units_Z 4
_cell_length_a 12.8931(8)
_cell_length_b 19.0916(11)
_cell_length_c 12.7599(7)
_cell_measurement_reflns_used 8618
_cell_measurement_temperature 293(2)
_cell_measurement_theta_max 35.1
_cell_measurement_theta_min 2.8
_cell_volume 2764.0(3)
_computing_cell_refinement 'SAINT32 (Bruker AXS)'
_computing_data_collection 'SMART32 (Bruker AXS)'
_computing_data_reduction 'SAINT32 (Bruker AXS)'
_computing_molecular_graphics 'DIAMOND (Brandenburg, 2000)'
_computing_publication_material 'Jana2006 (Petricek, Dusek & Palatinus, 2006)'
_computing_structure_refinement 'Jana2006 (Petricek, Dusek & Palatinus, 2006)'
_computing_structure_solution 'SHELXS-97 (Sheldrick, 1990)'
_diffrn_ambient_temperature 293(2)
_diffrn_measured_fraction_theta_full 0.98
_diffrn_measurement_device_type 'SMART APEX, Bruker AXS'
_diffrn_measurement_method 'omega scan'
_diffrn_radiation_monochromator graphite
_diffrn_radiation_source 'fine-focus sealed tube'
_diffrn_radiation_type 'Mo K\a'
_diffrn_radiation_wavelength 0.71073
_diffrn_reflns_av_R_equivalents 0.0344
_diffrn_reflns_av_sigmaI/netI 0.0263
_diffrn_reflns_limit_h_max 20
_diffrn_reflns_limit_h_min -20
_diffrn_reflns_limit_k_max 29
_diffrn_reflns_limit_k_min -30
_diffrn_reflns_limit_l_max 20
_diffrn_reflns_limit_l_min -20
_diffrn_reflns_number 42905
_diffrn_reflns_theta_full 34.45
_diffrn_reflns_theta_max 35.01
_diffrn_reflns_theta_min 1.79
_exptl_absorpt_coefficient_mu 14.424
_exptl_absorpt_correction_T_max 0.236
_exptl_absorpt_correction_T_min 0.129
_exptl_absorpt_correction_type multi-scan
_exptl_absorpt_process_details
; 
 semi empirical absorption correction with SADABS, G. M. Sheldrick, Bruker AXS,
 Inc. Madison, WI (1998). 
;
_exptl_crystal_colour red
_exptl_crystal_density_diffrn 6.4083
_exptl_crystal_description block
_exptl_crystal_F_000 4768
_exptl_crystal_size_max 0.1
_exptl_crystal_size_mid 0.1
_exptl_crystal_size_min 0.1
_refine_diff_density_max 4.08
_refine_diff_density_min -2.64
_refine_ls_extinction_coef 210(90)
_refine_ls_extinction_method 'B-C type 1 Gaussian isotropic (Becker & Coppens, 1974)'
_refine_ls_goodness_of_fit_gt 1.75
_refine_ls_goodness_of_fit_ref 1.70
_refine_ls_number_constraints 0
_refine_ls_number_parameters 398
_refine_ls_number_reflns 6977
_refine_ls_number_restraints 0
_refine_ls_R_factor_all 0.0491
_refine_ls_R_factor_gt 0.0377
_refine_ls_shift/su_max 0.0007
_refine_ls_shift/su_mean 0.0000
_refine_ls_structure_factor_coef Fsqd
_refine_ls_weighting_details w=1/(\s^2^(I)+0.0016I^2^)
_refine_ls_weighting_scheme sigma
_refine_ls_wR_factor_gt 0.0984
_refine_ls_wR_factor_ref 0.1069
_reflns_number_gt 5654
_reflns_number_total 6977
_reflns_threshold_expression I>4\s(I)
_cod_data_source_file 409992.cff
_cod_data_source_block (I)
_cod_database_code 8103014

loop_
_symmetry_equiv_pos_site_id
_symmetry_equiv_pos_as_xyz
1 x,y,z
2 -x,y+1/2,-z+1/2
3 -x,-y,-z
4 x,-y+1/2,z+1/2

loop_
_atom_site_label
_atom_site_type_symbol
_atom_site_fract_x
_atom_site_fract_y
_atom_site_fract_z
_atom_site_adp_type
_atom_site_U_iso_or_equiv
_atom_site_symmetry_multiplicity
_atom_site_occupancy
_atom_site_calc_flag
_atom_site_refinement_flags
_atom_site_disorder_assembly
_atom_site_disorder_group
Ag1 Ag 0.07520(5) 0.24815(2) 0.41686(5) Uani 0.0284(2) 4 1 d . . .
Ag2 Ag 0.70229(5) 0.10752(3) 0.04801(5) Uani 0.02865(19) 4 1 d . . .
Ag3 Ag 0.69287(5) 0.03756(3) 0.80237(5) Uani 0.0274(2) 4 1 d . . .
Ag4 Ag 0.56725(5) 0.24826(3) 0.42946(5) Uani 0.0313(2) 4 1 d . . .
Ag5 Ag 0.19344(4) 0.10033(3) 0.55641(4) Uani 0.02778(19) 4 1 d . . .
Ag6 Ag 0.44021(4) 0.10729(3) 0.29353(5) Uani 0.02667(18) 4 1 d . . .
Ag7 Ag 0.94141(4) 0.10012(3) 0.79519(5) Uani 0.02803(19) 4 1 d . . .
Ag8 Ag 0.94021(5) 0.03908(3) 0.05765(5) Uani 0.0269(2) 4 1 d . . .
Ag9 Ag 0.94393(5) 0.04021(3) 0.55823(4) Uani 0.0260(2) 4 1 d . . .
Ag10 Ag 0.19112(5) 0.04614(3) 0.81431(5) Uani 0.0283(2) 4 1 d . . .
Ag11 Ag 0.43317(7) 0.03980(4) 0.06113(7) Uani 0.0547(4) 4 1 d . . .
Ag12 Ag 0.19664(5) 0.05639(3) 0.32915(5) Uani 0.0334(2) 4 1 d . . .
Ag13 Ag 0.54006(7) 0.19796(3) 0.68326(7) Uani 0.0456(3) 4 1 d . . .
Ag14 Ag 0.79953(6) 0.24740(3) 0.72487(6) Uani 0.0370(2) 4 1 d . . .
Ag15 Ag 0.33231(7) 0.20334(3) 0.99470(7) Uani 0.0414(3) 4 1 d . . .
Ag16 Ag 0.26037(6) 0.24600(3) 0.70911(6) Uani 0.0422(3) 4 1 d . . .
Ag17 Ag 0.82841(8) 0.19326(3) 0.46273(8) Uani 0.0496(4) 4 1 d . . .
Ag18 Ag 0.99868(7) 0.19730(3) 0.14585(7) Uani 0.0443(3) 4 1 d . . .
Ag19 Ag 0.67068(6) 0.05271(3) 0.28340(6) Uani 0.0357(3) 4 1 d . . .
Ag20 Ag 0.43063(8) 0.04573(4) 0.55860(7) Uani 0.0588(4) 4 1 d . . .
Si1 Si 0.67891(13) 0.10260(8) 0.56539(13) Uani 0.0141(5) 4 1 d . . .
O11 O 0.6000(4) 0.0676(2) 0.4342(4) Uani 0.0222(16) 4 1 d . . .
O12 O 0.6070(4) 0.1000(2) 0.6412(4) Uani 0.0206(16) 4 1 d . . .
O13 O 0.8015(4) 0.0587(2) 0.6360(4) Uani 0.0213(16) 4 1 d . . .
O14 O 0.7082(4) 0.1843(2) 0.5519(4) Uani 0.0220(17) 4 1 d . . .
Si2 Si 0.42500(13) 0.10725(8) 0.82294(14) Uani 0.0149(6) 4 1 d . . .
O21 O 0.5525(4) 0.0698(2) 0.8934(4) Uani 0.0276(18) 4 1 d . . .
O22 O 0.3496(4) 0.0624(2) 0.6997(4) Uani 0.0213(16) 4 1 d . . .
O23 O 0.3543(4) 0.1062(2) 0.9005(4) Uani 0.0220(17) 4 1 d . . .
O24 O 0.4393(4) 0.1882(2) 0.7917(4) Uani 0.0217(17) 4 1 d . . .
Si3 Si 0.93318(13) 0.10047(8) 0.31383(13) Uani 0.0136(5) 4 1 d . . .
O31 O 1.0606(4) 0.1385(2) 0.3915(4) Uani 0.0211(15) 4 1 d . . .
O32 O 0.8620(4) 0.0957(2) 0.3898(4) Uani 0.0209(16) 4 1 d . . .
O33 O 0.8604(4) 0.1466(2) 0.1937(4) Uani 0.0199(15) 4 1 d . . .
O34 O 0.9582(4) 0.0220(2) 0.2791(4) Uani 0.0192(16) 4 1 d . . .
Si4 Si 0.17392(14) 0.10460(8) 0.06564(13) Uani 0.0153(6) 4 1 d . . .
O41 O 0.2934(3) 0.1509(2) 0.1403(4) Uani 0.0205(15) 4 1 d . . .
O42 O 0.0971(4) 0.1429(2) -0.0630(4) Uani 0.0209(15) 4 1 d . . .
O43 O 0.0990(4) 0.0998(2) 0.1395(4) Uani 0.0225(17) 4 1 d . . .
O44 O 0.2100(4) 0.0262(2) 0.0418(4) Uani 0.0230(18) 4 1 d . . .
Cl1 Cl 0.33584(15) 0.17290(8) 0.43377(15) Uani 0.0281(6) 4 1 d . . .
Cl2 Cl 0.07346(15) 0.18130(9) 0.67079(15) Uani 0.0300(6) 4 1 d . . .
Cl3 Cl 0.57877(14) 0.17058(9) 0.17273(16) Uani 0.0298(6) 4 1 d . . .
Cl4 Cl 0.80771(17) 0.17905(9) 0.90257(16) Uani 0.0321(7) 4 1 d . . .

loop_
_atom_site_aniso_label
_atom_site_aniso_type_symbol
_atom_site_aniso_U_11
_atom_site_aniso_U_22
_atom_site_aniso_U_33
_atom_site_aniso_U_12
_atom_site_aniso_U_13
_atom_site_aniso_U_23
Ag1 Ag 0.0294(3) 0.0182(2) 0.0292(3) -0.00335(19) 0.0070(2) -0.00338(18)
Ag2 Ag 0.0200(2) 0.0351(3) 0.0231(2) -0.00123(19) 0.0039(2) -0.0055(2)
Ag3 Ag 0.0339(3) 0.0261(2) 0.0235(2) 0.0047(2) 0.0147(2) 0.00669(19)
Ag4 Ag 0.0318(3) 0.0230(3) 0.0323(3) 0.0066(2) 0.0098(2) 0.0066(2)
Ag5 Ag 0.0218(3) 0.0306(3) 0.0204(2) 0.00410(19) 0.0015(2) 0.00010(19)
Ag6 Ag 0.0184(2) 0.0320(3) 0.0215(2) 0.00341(18) 0.00286(19) -0.00008(19)
Ag7 Ag 0.0219(3) 0.0303(3) 0.0233(2) 0.00064(19) 0.0037(2) -0.00495(19)
Ag8 Ag 0.0256(3) 0.0253(2) 0.0315(3) -0.00512(19) 0.0150(2) -0.00526(19)
Ag9 Ag 0.0326(3) 0.0256(2) 0.0236(2) 0.00615(19) 0.0163(2) 0.00628(18)
Ag10 Ag 0.0240(3) 0.0310(3) 0.0305(3) -0.0100(2) 0.0133(2) -0.0049(2)
Ag11 Ag 0.0497(4) 0.0526(4) 0.0754(5) 0.0247(3) 0.0408(4) 0.0435(4)
Ag12 Ag 0.0416(3) 0.0273(3) 0.0365(3) 0.0076(2) 0.0227(3) 0.0100(2)
Ag13 Ag 0.0650(5) 0.0288(3) 0.0673(5) -0.0029(3) 0.0512(4) -0.0081(3)
Ag14 Ag 0.0462(4) 0.0264(3) 0.0353(3) -0.0084(2) 0.0168(3) -0.0026(2)
Ag15 Ag 0.0580(4) 0.0236(3) 0.0600(4) 0.0038(2) 0.0424(4) 0.0065(2)
Ag16 Ag 0.0347(3) 0.0278(3) 0.0567(4) 0.0030(2) 0.0155(3) 0.0103(3)
Ag17 Ag 0.0745(5) 0.0273(3) 0.0747(5) 0.0064(3) 0.0580(4) 0.0014(3)
Ag18 Ag 0.0520(4) 0.0265(3) 0.0687(5) -0.0024(2) 0.0404(4) 0.0029(3)
Ag19 Ag 0.0399(3) 0.0266(3) 0.0505(4) -0.0098(2) 0.0296(3) -0.0068(2)
Ag20 Ag 0.0751(5) 0.0543(4) 0.0725(5) -0.0448(4) 0.0560(5) -0.0338(4)
Si1 Si 0.0124(7) 0.0166(7) 0.0121(7) 0.0012(5) 0.0048(6) 0.0007(5)
O11 O 0.022(2) 0.026(2) 0.0145(19) 0.0041(17) 0.0056(17) -0.0014(16)
O12 O 0.025(2) 0.022(2) 0.021(2) 0.0017(17) 0.0160(18) 0.0024(16)
O13 O 0.023(2) 0.0171(19) 0.023(2) 0.0061(16) 0.0104(18) 0.0019(16)
O14 O 0.027(2) 0.0153(18) 0.022(2) -0.0005(16) 0.0100(18) 0.0015(16)
Si2 Si 0.0131(7) 0.0139(7) 0.0161(7) 0.0001(5) 0.0057(6) 0.0012(5)
O21 O 0.021(2) 0.026(2) 0.031(2) 0.0042(18) 0.0087(19) -0.0039(19)
O22 O 0.022(2) 0.0161(19) 0.017(2) 0.0033(16) 0.0020(17) -0.0009(15)
O23 O 0.022(2) 0.024(2) 0.024(2) 0.0003(17) 0.0141(18) 0.0012(17)
O24 O 0.022(2) 0.0157(19) 0.025(2) -0.0011(15) 0.0091(18) 0.0013(16)
Si3 Si 0.0125(7) 0.0125(7) 0.0130(7) -0.0011(5) 0.0037(6) -0.0004(5)
O31 O 0.0139(19) 0.020(2) 0.021(2) -0.0029(15) 0.0019(16) -0.0002(16)
O32 O 0.020(2) 0.022(2) 0.025(2) 0.0010(16) 0.0142(18) 0.0017(17)
O33 O 0.0144(19) 0.022(2) 0.019(2) -0.0006(16) 0.0040(16) -0.0006(16)
O34 O 0.018(2) 0.020(2) 0.018(2) 0.0020(16) 0.0076(17) -0.0022(16)
Si4 Si 0.0165(8) 0.0133(7) 0.0150(7) 0.0005(5) 0.0066(6) 0.0011(5)
O41 O 0.0124(19) 0.027(2) 0.0138(19) -0.0075(16) -0.0009(15) -0.0035(16)
O42 O 0.019(2) 0.0175(19) 0.018(2) -0.0031(16) 0.0024(16) -0.0027(16)
O43 O 0.020(2) 0.027(2) 0.025(2) -0.0034(17) 0.0139(18) -0.0061(18)
O44 O 0.029(2) 0.019(2) 0.025(2) 0.0013(17) 0.015(2) -0.0029(17)
Cl1 Cl 0.0281(8) 0.0230(7) 0.0335(8) -0.0032(6) 0.0149(7) -0.0042(6)
Cl2 Cl 0.0309(9) 0.0263(7) 0.0324(8) 0.0015(6) 0.0147(7) 0.0005(6)
Cl3 Cl 0.0243(8) 0.0222(7) 0.0420(9) -0.0003(6) 0.0148(7) 0.0009(6)
Cl4 Cl 0.0418(10) 0.0254(7) 0.0290(8) -0.0028(7) 0.0168(7) -0.0007(6)

loop_
_atom_type_symbol
_atom_type_scat_dispersion_real
_atom_type_scat_dispersion_imag
_atom_type_scat_source
_atom_type_scat_Cromer_Mann_a1
_atom_type_scat_Cromer_Mann_b1
_atom_type_scat_Cromer_Mann_a2
_atom_type_scat_Cromer_Mann_b2
_atom_type_scat_Cromer_Mann_a3
_atom_type_scat_Cromer_Mann_b3
_atom_type_scat_Cromer_Mann_a4
_atom_type_scat_Cromer_Mann_b4
_atom_type_scat_Cromer_Mann_c
Ag -0.897 1.102 'International Tables Vol C tables 4.2.6.8 and 6.1.1.4' 19.2808 0.6446 16.688499 7.4726 4.8045 24.6605 1.0463 99.815598 5.179
Si 0.082 0.070 'International Tables Vol C tables 4.2.6.8 and 6.1.1.4' 6.2915 2.4386 3.0353 32.333698 1.9891 0.6785 1.541 81.693703 1.1407
Cl 0.148 0.159 'International Tables Vol C tables 4.2.6.8 and 6.1.1.4' 11.4604 0.0104 7.1964 1.1662 6.2556 18.5194 1.6455 47.7784 -9.5574
O 0.011 0.006 'International Tables Vol C tables 4.2.6.8 and 6.1.1.4' 3.0485 13.2771 2.2868 5.7011 1.5463 0.3239 0.867 32.908901 0.2508

loop_
_geom_angle_atom_site_label_1
_geom_angle_atom_site_label_2
_geom_angle_atom_site_label_3
_geom_angle_site_symmetry_1
_geom_angle_site_symmetry_2
_geom_angle_site_symmetry_3
_geom_angle
_geom_angle_publ_flag
O31 Ag1 O42 1_455 . 4_555 176.3(2) yes
O21 Ag2 O33 1_554 . . 174.8(2) yes
O21 Ag2 Cl3 1_554 . . 98.74(17) no
O33 Ag2 Cl3 . . . 85.73(15) no
O12 Ag3 O21 . . . 98.08(18) no
O12 Ag3 O44 . . 3_656 175.0(2) yes
O21 Ag3 O44 . . 3_656 86.86(19) no
O14 Ag4 O24 . . 4_554 171.6(2) yes
O22 Ag5 O31 . . 1_455 166.5(2) yes
O11 Ag6 O41 . . . 172.2(2) yes
O11 Ag6 Cl1 . . . 100.13(15) no
O41 Ag6 Cl1 . . . 85.95(14) no
O13 Ag7 O42 . . 1_656 170.1(2) yes
Ag8 Ag8 O34 3_755 . . 129.57(9) no
Ag8 Ag8 O43 3_755 . 1_655 85.03(15) no
Ag8 Ag8 O44 3_755 . 3_655 87.16(16) no
O34 Ag8 O43 . . 1_655 88.18(17) no
O34 Ag8 O44 . . 3_655 98.71(17) no
O43 Ag8 O44 1_655 . 3_655 171.8(2) yes
Ag9 Ag9 O13 3_756 . . 154.76(10) no
Ag9 Ag9 O32 3_756 . . 83.08(14) no
Ag9 Ag9 O34 3_756 . 3_756 89.75(14) no
O13 Ag9 O32 . . . 102.79(17) no
O13 Ag9 O34 . . 3_756 84.34(17) no
O32 Ag9 O34 . . 3_756 172.7(2) yes
O23 Ag10 O34 . . 3_656 172.6(2) yes
O23 Ag10 O44 . . 1_556 87.76(17) no
O34 Ag10 O44 3_656 . 1_556 96.06(16) no
O21 Ag11 O23 3_656 . 1_554 138.70(17) yes
O21 Ag11 O44 3_656 . . 83.46(17) no
O23 Ag11 O44 1_554 . . 88.27(17) no
O13 Ag12 O31 3_656 . 1_455 116.85(18) no
O13 Ag12 O34 3_656 . 1_455 74.45(15) no
O13 Ag12 O43 3_656 . . 120.94(15) yes
O13 Ag12 Cl1 3_656 . . 138.48(10) yes
O31 Ag12 O34 1_455 . 1_455 55.63(12) no
O31 Ag12 O43 1_455 . . 89.61(16) no
O31 Ag12 Cl1 1_455 . . 76.00(10) no
O34 Ag12 O43 1_455 . . 81.71(16) no
O34 Ag12 Cl1 1_455 . . 131.58(10) no
O43 Ag12 Cl1 . . . 97.12(11) yes
O12 Ag13 O24 . . . 117.93(18) yes
O12 Ag13 Cl3 . . 4_555 134.30(16) yes
O24 Ag13 Cl3 . . 4_555 106.72(12) yes
O14 Ag14 O33 . . 4_555 111.23(17) yes
O14 Ag14 Cl4 . . . 111.69(13) yes
O33 Ag14 Cl4 4_555 . . 137.08(12) yes
O23 Ag15 O41 . . 1_556 101.20(17) yes
O23 Ag15 O42 . . 1_556 85.55(16) no
O23 Ag15 Cl1 . . 4_555 125.15(15) yes
O23 Ag15 Cl3 . . 1_556 82.95(10) no
O41 Ag15 O42 1_556 . 1_556 57.40(12) no
O41 Ag15 Cl1 1_556 . 4_555 133.47(13) yes
O41 Ag15 Cl3 1_556 . 1_556 81.89(10) no
O42 Ag15 Cl1 1_556 . 4_555 117.07(9) no
O42 Ag15 Cl3 1_556 . 1_556 134.37(9) no
Cl1 Ag15 Cl3 4_555 . 1_556 105.49(5) no
O24 Ag16 O41 . . 4_555 105.05(17) yes
O24 Ag16 Cl1 . . 4_555 90.59(12) no
O24 Ag16 Cl2 . . . 120.39(12) yes
O41 Ag16 Cl1 4_555 . 4_555 83.50(12) no
O41 Ag16 Cl2 4_555 . . 132.87(10) yes
Cl1 Ag16 Cl2 4_555 . . 106.49(7) no
O14 Ag17 O32 . . . 116.93(18) yes
O14 Ag17 Cl4 . . 4_554 102.75(12) yes
O32 Ag17 Cl4 . . 4_554 134.07(15) yes
O33 Ag18 O43 . . 1_655 100.67(17) yes
O33 Ag18 Cl2 . . 4_654 130.57(13) yes
O33 Ag18 Cl4 . . 1_554 82.33(10) no
O43 Ag18 Cl2 1_655 . 4_654 125.07(14) yes
O43 Ag18 Cl4 1_655 . 1_554 94.04(11) no
Cl2 Ag18 Cl4 4_654 . 1_554 109.18(6) no
O11 Ag19 O22 . . 3_656 86.31(18) no
O11 Ag19 O32 . . . 100.56(16) no
O11 Ag19 Cl3 . . . 94.61(11) no
O22 Ag19 O32 3_656 . . 115.49(15) yes
O22 Ag19 Cl3 3_656 . . 148.45(10) yes
O32 Ag19 Cl3 . . . 95.39(11) yes
O11 Ag20 O12 3_656 . . 126.29(15) yes
O11 Ag20 O22 3_656 . . 87.16(18) no
O11 Ag20 Cl1 3_656 . . 145.30(10) yes
O12 Ag20 O22 . . . 106.21(17) no
O12 Ag20 Cl1 . . . 86.50(11) yes
O22 Ag20 Cl1 . . . 94.54(10) no
O11 Si1 O12 . . . 110.1(3) yes
O11 Si1 O13 . . . 108.9(2) yes
O11 Si1 O14 . . . 110.2(2) yes
O12 Si1 O13 . . . 109.4(3) yes
O12 Si1 O14 . . . 108.5(3) yes
O13 Si1 O14 . . . 109.7(2) yes
Ag6 O11 Ag19 . . . 87.25(16) no
Ag6 O11 Ag20 . . 3_656 105.25(17) no
Ag6 O11 Si1 . . . 126.9(3) no
Ag6 O11 O12 . . . 108.4(2) no
Ag6 O11 O13 . . . 161.8(2) no
Ag6 O11 O14 . . . 102.36(18) no
Ag19 O11 Ag20 . . 3_656 93.36(18) no
Ag19 O11 Si1 . . . 123.9(3) no
Ag19 O11 O12 . . . 158.7(2) no
Ag19 O11 O13 . . . 101.1(2) no
Ag19 O11 O14 . . . 104.0(2) no
Ag20 O11 Si1 3_656 . . 113.3(2) no
Ag20 O11 O12 3_656 . . 96.2(2) no
Ag20 O11 O13 3_656 . . 90.53(16) no
Ag20 O11 O14 3_656 . . 147.9(2) no
O12 O11 O13 . . . 59.91(18) no
O12 O11 O14 . . . 59.28(18) no
O13 O11 O14 . . . 60.04(14) no
Ag3 O12 Ag13 . . . 108.3(2) no
Ag3 O12 Ag20 . . . 97.9(2) no
Ag3 O12 Si1 . . . 113.6(2) no
Ag3 O12 O11 . . . 124.8(2) no
Ag3 O12 O13 . . . 78.34(16) no
Ag3 O12 O14 . . . 127.4(2) no
Ag13 O12 Ag20 . . . 94.51(19) no
Ag13 O12 Si1 . . . 120.8(2) no
Ag13 O12 O11 . . . 126.7(2) no
Ag13 O12 O13 . . . 137.1(2) no
Ag13 O12 O14 . . . 85.41(18) no
Ag20 O12 Si1 . . . 118.0(2) no
Ag20 O12 O11 . . . 83.03(16) no
Ag20 O12 O13 . . . 127.3(2) no
Ag20 O12 O14 . . . 132.27(19) no
O11 O12 O13 . . . 59.73(18) no
O11 O12 O14 . . . 60.47(18) no
O13 O12 O14 . . . 60.39(19) no
Ag7 O13 Ag9 . . . 88.97(17) no
Ag7 O13 Ag12 . . 3_656 104.53(16) no
Ag7 O13 Si1 . . . 119.7(2) no
Ag7 O13 O11 . . . 153.8(2) no
Ag7 O13 O12 . . . 104.4(2) no
Ag7 O13 O14 . . . 93.78(17) no
Ag9 O13 Ag12 . . 3_656 89.99(17) no
Ag9 O13 Si1 . . . 123.9(3) no
Ag9 O13 O11 . . . 100.9(2) no
Ag9 O13 O12 . . . 159.0(2) no
Ag9 O13 O14 . . . 104.1(2) no
Ag12 O13 Si1 3_656 . . 122.0(2) no
Ag12 O13 O11 3_656 . . 99.69(17) no
Ag12 O13 O12 3_656 . . 101.9(2) no
Ag12 O13 O14 3_656 . . 157.1(2) no
O11 O13 O12 . . . 60.36(18) no
O11 O13 O14 . . . 60.40(15) no
O12 O13 O14 . . . 59.55(19) no
Ag4 O14 Ag14 . . . 105.92(19) no
Ag4 O14 Ag17 . . . 97.7(2) no
Ag4 O14 Si1 . . . 117.8(2) no
Ag4 O14 O11 . . . 91.74(15) no
Ag4 O14 O12 . . . 103.9(2) no
Ag4 O14 O13 . . . 151.0(2) no
Ag14 O14 Ag17 . . . 106.00(18) no
Ag14 O14 Si1 . . . 116.1(3) no
Ag14 O14 O11 . . . 150.5(2) no
Ag14 O14 O12 . . . 92.2(2) no
Ag14 O14 O13 . . . 99.08(16) no
Ag17 O14 Si1 . . . 111.3(3) no
Ag17 O14 O11 . . . 94.5(2) no
Ag17 O14 O12 . . . 146.7(2) no
Ag17 O14 O13 . . . 89.1(2) no
O11 O14 O12 . . . 60.25(18) no
O11 O14 O13 . . . 59.55(14) no
O12 O14 O13 . . . 60.07(18) no
O21 Si2 O22 . . . 106.5(3) yes
O21 Si2 O23 . . . 111.8(3) yes
O21 Si2 O24 . . . 110.6(3) yes
O22 Si2 O23 . . . 109.1(3) yes
O22 Si2 O24 . . . 110.1(2) yes
O23 Si2 O24 . . . 108.7(3) yes
Ag2 O21 Ag3 1_556 . . 88.69(18) no
Ag2 O21 Ag11 1_556 . 3_656 98.92(17) no
Ag2 O21 Si2 1_556 . . 126.9(3) no
Ag2 O21 O22 1_556 . . 162.9(2) no
Ag2 O21 O23 1_556 . . 109.8(2) no
Ag2 O21 O24 1_556 . . 102.12(19) no
Ag3 O21 Ag11 . . 3_656 84.47(18) no
Ag3 O21 Si2 . . . 125.8(3) no
Ag3 O21 O22 . . . 99.1(2) no
Ag3 O21 O23 . . . 159.0(2) no
Ag3 O21 O24 . . . 108.3(2) no
Ag11 O21 Si2 3_656 . . 120.9(3) no
Ag11 O21 O22 3_656 . . 96.99(18) no
Ag11 O21 O23 3_656 . . 101.7(2) no
Ag11 O21 O24 3_656 . . 155.5(2) no
O22 O21 O23 . . . 60.36(18) no
O22 O21 O24 . . . 60.99(15) no
O23 O21 O24 . . . 59.24(19) no
Ag5 O22 Ag19 . . 3_656 108.35(17) no
Ag5 O22 Ag20 . . . 88.44(16) no
Ag5 O22 Si2 . . . 122.7(2) no
Ag5 O22 O21 . . . 156.7(2) no
Ag5 O22 O23 . . . 107.6(2) no
Ag5 O22 O24 . . . 96.21(17) no
Ag19 O22 Ag20 3_656 . . 92.99(17) no
Ag19 O22 Si2 3_656 . . 117.6(2) no
Ag19 O22 O21 3_656 . . 94.12(17) no
Ag19 O22 O23 3_656 . . 99.6(2) no
Ag19 O22 O24 3_656 . . 152.1(2) no
Ag20 O22 Si2 . . . 119.8(3) no
Ag20 O22 O21 . . . 96.6(2) no
Ag20 O22 O23 . . . 155.1(2) no
Ag20 O22 O24 . . . 100.9(2) no
O21 O22 O23 . . . 61.27(19) no
O21 O22 O24 . . . 60.54(15) no
O23 O22 O24 . . . 59.38(18) no
Ag10 O23 Ag11 . . 1_556 94.28(19) no
Ag10 O23 Ag15 . . . 111.1(2) no
Ag10 O23 Si2 . . . 112.5(2) no
Ag10 O23 O21 . . . 123.4(2) no
Ag10 O23 O22 . . . 76.95(16) no
Ag10 O23 O24 . . . 125.9(2) no
Ag11 O23 Ag15 1_556 . . 95.44(19) no
Ag11 O23 Si2 1_556 . . 115.2(2) no
Ag11 O23 O21 1_556 . . 81.74(17) no
Ag11 O23 O22 1_556 . . 120.1(2) no
Ag11 O23 O24 1_556 . . 134.7(2) no
Ag15 O23 Si2 . . . 123.4(3) no
Ag15 O23 O21 . . . 125.5(2) no
Ag15 O23 O22 . . . 143.4(2) no
Ag15 O23 O24 . . . 88.98(18) no
O21 O23 O22 . . . 58.36(18) no
O21 O23 O24 . . . 59.96(19) no
O22 O23 O24 . . . 60.56(19) no
Ag4 O24 Ag13 4_555 . . 90.74(19) no
Ag4 O24 Ag16 4_555 . . 108.59(19) no
Ag4 O24 Si2 4_555 . . 118.2(2) no
Ag4 O24 O21 4_555 . . 92.90(16) no
Ag4 O24 O22 4_555 . . 151.1(2) no
Ag4 O24 O23 4_555 . . 104.8(2) no
Ag13 O24 Ag16 . . . 114.33(19) no
Ag13 O24 Si2 . . . 112.6(3) no
Ag13 O24 O21 . . . 91.5(2) no
Ag13 O24 O22 . . . 93.4(2) no
Ag13 O24 O23 . . . 148.3(2) no
Ag16 O24 Si2 . . . 111.1(3) no
Ag16 O24 O21 . . . 145.4(3) no
Ag16 O24 O22 . . . 95.65(16) no
Ag16 O24 O23 . . . 87.1(2) no
O21 O24 O22 . . . 58.47(14) no
O21 O24 O23 . . . 60.80(19) no
O22 O24 O23 . . . 60.05(18) no
O31 Si3 O32 . . . 110.7(3) yes
O31 Si3 O33 . . . 107.2(2) yes
O31 Si3 O34 . . . 107.5(2) yes
O32 Si3 O33 . . . 110.9(3) yes
O32 Si3 O34 . . . 110.5(3) yes
O33 Si3 O34 . . . 109.9(2) yes
Ag1 O31 Ag5 1_655 . 1_655 102.59(16) no
Ag1 O31 Ag12 1_655 . 1_655 126.1(2) no
Ag1 O31 Si3 1_655 . . 121.6(2) no
Ag1 O31 O32 1_655 . . 108.6(2) no
Ag1 O31 O33 1_655 . . 93.69(16) no
Ag1 O31 O34 1_655 . . 154.75(18) no
Ag5 O31 Ag12 1_655 . 1_655 76.34(13) no
Ag5 O31 Si3 1_655 . . 123.9(3) no
Ag5 O31 O32 1_655 . . 102.9(2) no
Ag5 O31 O33 1_655 . . 160.2(2) no
Ag5 O31 O34 1_655 . . 102.15(18) no
Ag12 O31 Si3 1_655 . . 99.7(2) no
Ag12 O31 O32 1_655 . . 124.43(18) no
Ag12 O31 O33 1_655 . . 103.16(19) no
Ag12 O31 O34 1_655 . . 65.35(16) no
O32 O31 O33 . . . 60.62(17) no
O32 O31 O34 . . . 60.57(18) no
O33 O31 O34 . . . 61.06(14) no
Ag9 O32 Ag17 . . . 95.43(19) no
Ag9 O32 Ag19 . . . 106.7(2) no
Ag9 O32 Si3 . . . 118.1(2) no
Ag9 O32 O31 . . . 97.30(17) no
Ag9 O32 O33 . . . 152.7(3) no
Ag9 O32 O34 . . . 97.82(18) no
Ag17 O32 Ag19 . . . 100.19(19) no
Ag17 O32 Si3 . . . 118.9(2) no
Ag17 O32 O31 . . . 96.74(18) no
Ag17 O32 O33 . . . 99.90(18) no
Ag17 O32 O34 . . . 153.6(3) no
Ag19 O32 Si3 . . . 114.5(2) no
Ag19 O32 O31 . . . 149.0(2) no
Ag19 O32 O33 . . . 92.72(15) no
Ag19 O32 O34 . . . 97.76(17) no
O31 O32 O33 . . . 58.66(17) no
O31 O32 O34 . . . 58.96(18) no
O33 O32 O34 . . . 59.85(18) no
Ag2 O33 Ag14 . . 4_554 101.38(16) no
Ag2 O33 Ag18 . . . 116.5(2) no
Ag2 O33 Si3 . . . 121.1(2) no
Ag2 O33 O31 . . . 156.0(2) no
Ag2 O33 O32 . . . 105.5(2) no
Ag2 O33 O34 . . . 96.58(17) no
Ag14 O33 Ag18 4_554 . . 92.65(16) no
Ag14 O33 Si3 4_554 . . 114.2(3) no
Ag14 O33 O31 4_554 . . 98.50(17) no
Ag14 O33 O32 4_554 . . 90.5(2) no
Ag14 O33 O34 4_554 . . 149.0(2) no
Ag18 O33 Si3 . . . 107.4(2) no
Ag18 O33 O31 . . . 75.69(17) no
Ag18 O33 O32 . . . 136.27(17) no
Ag18 O33 O34 . . . 101.7(2) no
O31 O33 O32 . . . 60.72(17) no
O31 O33 O34 . . . 59.74(14) no
O32 O33 O34 . . . 60.17(18) no
Ag8 O34 Ag9 . . 3_756 140.1(2) no
Ag8 O34 Ag10 . . 3_656 83.44(13) no
Ag8 O34 Ag12 . . 1_655 76.25(14) no
Ag8 O34 Si3 . . . 103.8(2) no
Ag8 O34 O31 . . . 103.7(2) no
Ag8 O34 O32 . . . 130.29(17) no
Ag8 O34 O33 . . . 71.41(15) no
Ag9 O34 Ag10 3_756 . 3_656 99.07(18) no
Ag9 O34 Ag12 3_756 . 1_655 80.88(12) no
Ag9 O34 Si3 3_756 . . 109.7(2) no
Ag9 O34 O31 3_756 . . 91.58(15) no
Ag9 O34 O32 3_756 . . 89.31(19) no
Ag9 O34 O33 3_756 . . 144.6(2) no
Ag10 O34 Ag12 3_656 . 1_655 146.4(2) no
Ag10 O34 Si3 3_656 . . 117.6(2) no
Ag10 O34 O31 3_656 . . 153.6(3) no
Ag10 O34 O32 3_656 . . 95.3(2) no
Ag10 O34 O33 3_656 . . 100.79(16) no
Ag12 O34 Si3 1_655 . . 93.32(18) no
Ag12 O34 O31 1_655 . . 59.02(14) no
Ag12 O34 O32 1_655 . . 118.18(16) no
Ag12 O34 O33 1_655 . . 97.70(17) no
O31 O34 O32 . . . 60.48(18) no
O31 O34 O33 . . . 59.20(14) no
O32 O34 O33 . . . 59.99(18) no
O41 Si4 O42 . . . 107.3(2) yes
O41 Si4 O43 . . . 110.2(2) yes
O41 Si4 O44 . . . 109.3(2) yes
O42 Si4 O43 . . . 111.1(3) yes
O42 Si4 O44 . . . 108.2(2) yes
O43 Si4 O44 . . . 110.6(3) yes
Ag6 O41 Ag15 . . 1_554 117.2(2) no
Ag6 O41 Ag16 . . 4_554 103.30(16) no
Ag6 O41 Si4 . . . 120.1(2) no
Ag6 O41 O42 . . . 153.8(2) no
Ag6 O41 O43 . . . 106.3(2) no
Ag6 O41 O44 . . . 93.84(17) no
Ag15 O41 Ag16 1_554 . 4_554 94.90(16) no
Ag15 O41 Si4 1_554 . . 105.3(2) no
Ag15 O41 O42 1_554 . . 73.38(16) no
Ag15 O41 O43 1_554 . . 134.19(16) no
Ag15 O41 O44 1_554 . . 101.3(2) no
Ag16 O41 Si4 4_554 . . 113.3(2) no
Ag16 O41 O42 4_554 . . 99.33(17) no
Ag16 O41 O43 4_554 . . 88.3(2) no
Ag16 O41 O44 4_554 . . 147.8(2) no
O42 O41 O43 . . . 61.05(17) no
O42 O41 O44 . . . 59.99(14) no
O43 O41 O44 . . . 60.49(19) no
Ag1 O42 Ag7 4_554 . 1_454 104.98(16) no
Ag1 O42 Ag15 4_554 . 1_554 73.11(13) no
Ag1 O42 Si4 4_554 . . 123.3(2) no
Ag1 O42 O41 4_554 . . 94.23(16) no
Ag1 O42 O43 4_554 . . 111.0(2) no
Ag1 O42 O44 4_554 . . 154.83(19) no
Ag7 O42 Ag15 1_454 . 1_554 142.6(2) no
Ag7 O42 Si4 1_454 . . 124.1(2) no
Ag7 O42 O41 1_454 . . 159.9(2) no
Ag7 O42 O43 1_454 . . 105.9(2) no
Ag7 O42 O44 1_454 . . 100.19(17) no
Ag15 O42 Si4 1_554 . . 82.26(17) no
Ag15 O42 O41 1_554 . . 49.22(13) no
Ag15 O42 O43 1_554 . . 109.57(14) no
Ag15 O42 O44 1_554 . . 87.16(16) no
O41 O42 O43 . . . 60.49(17) no
O41 O42 O44 . . . 60.71(15) no
O43 O42 O44 . . . 60.54(19) no
Ag8 O43 Ag12 1_455 . . 103.8(2) no
Ag8 O43 Ag18 1_455 . 1_455 91.86(18) no
Ag8 O43 Si4 1_455 . . 115.9(2) no
Ag8 O43 O41 1_455 . . 150.7(3) no
Ag8 O43 O42 1_455 . . 97.24(17) no
Ag8 O43 O44 1_455 . . 94.97(19) no
Ag12 O43 Ag18 . . 1_455 107.1(2) no
Ag12 O43 Si4 . . . 116.7(2) no
Ag12 O43 O41 . . . 94.80(16) no
Ag12 O43 O42 . . . 150.8(2) no
Ag12 O43 O44 . . . 98.86(18) no
Ag18 O43 Si4 1_455 . . 118.1(2) no
Ag18 O43 O41 1_455 . . 104.26(19) no
Ag18 O43 O42 1_455 . . 92.16(17) no
Ag18 O43 O44 1_455 . . 150.7(2) no
O41 O43 O42 . . . 58.46(17) no
O41 O43 O44 . . . 59.43(18) no
O42 O43 O44 . . . 58.78(18) no
Ag3 O44 Ag8 3_656 . 3_655 100.57(19) no
Ag3 O44 Ag10 3_656 . 1_554 139.0(2) no
Ag3 O44 Ag11 3_656 . . 81.21(14) no
Ag3 O44 Si4 3_656 . . 115.9(3) no
Ag3 O44 O41 3_656 . . 98.16(16) no
Ag3 O44 O42 3_656 . . 151.7(3) no
Ag3 O44 O43 3_656 . . 94.1(2) no
Ag8 O44 Ag10 3_655 . 1_554 81.78(14) no
Ag8 O44 Ag11 3_655 . . 135.5(2) no
Ag8 O44 Si4 3_655 . . 112.7(3) no
Ag8 O44 O41 3_655 . . 148.0(2) no
Ag8 O44 O42 3_655 . . 93.74(16) no
Ag8 O44 O43 3_655 . . 92.7(2) no
Ag10 O44 Ag11 1_554 . . 70.05(15) no
Ag10 O44 Si4 1_554 . . 100.1(2) no
Ag10 O44 O41 1_554 . . 100.54(19) no
Ag10 O44 O42 1_554 . . 67.01(16) no
Ag10 O44 O43 1_554 . . 126.89(17) no
Ag11 O44 Si4 . . . 105.8(2) no
Ag11 O44 O41 . . . 72.93(16) no
Ag11 O44 O42 . . . 105.3(2) no
Ag11 O44 O43 . . . 131.64(17) no
O41 O44 O42 . . . 59.30(14) no
O41 O44 O43 . . . 60.08(18) no
O42 O44 O43 . . . 60.68(19) no
Ag6 Cl1 Ag12 . . . 75.34(5) no
Ag6 Cl1 Ag15 . . 4_554 131.76(8) no
Ag6 Cl1 Ag16 . . 4_554 71.06(5) no
Ag6 Cl1 Ag20 . . . 77.33(5) no
Ag12 Cl1 Ag15 . . 4_554 143.82(8) no
Ag12 Cl1 Ag16 . . 4_554 96.46(5) no
Ag12 Cl1 Ag20 . . . 65.91(4) no
Ag15 Cl1 Ag16 4_554 . 4_554 76.24(5) no
Ag15 Cl1 Ag20 4_554 . . 134.52(7) no
Ag16 Cl1 Ag20 4_554 . . 146.98(8) no
Ag16 Cl2 Ag18 . . 4_455 81.10(6) no
Ag2 Cl3 Ag13 . . 4_554 125.89(8) no
Ag2 Cl3 Ag15 . . 1_554 108.99(6) no
Ag2 Cl3 Ag19 . . . 73.87(5) no
Ag13 Cl3 Ag15 4_554 . 1_554 70.77(4) no
Ag13 Cl3 Ag19 4_554 . . 149.07(8) no
Ag15 Cl3 Ag19 1_554 . . 129.76(6) no
Ag14 Cl4 Ag17 . . 4_555 74.53(6) no
Ag14 Cl4 Ag18 . . 1_556 122.40(7) no
Ag17 Cl4 Ag18 4_555 . 1_556 69.46(4) no

loop_
_geom_bond_atom_site_label_1
_geom_bond_atom_site_label_2
_geom_bond_site_symmetry_1
_geom_bond_site_symmetry_2
_geom_bond_distance
_geom_bond_publ_flag
Ag1 O31 . 1_455 2.113(4) yes
Ag1 O42 . 4_555 2.099(4) yes
Ag2 O21 . 1_554 2.127(4) yes
Ag2 O33 . . 2.137(4) yes
Ag2 Cl3 . . 2.988(2) no
Ag3 O12 . . 2.171(4) yes
Ag3 O21 . . 2.645(6) no
Ag3 O44 . 3_656 2.154(4) yes
Ag4 O14 . . 2.130(4) yes
Ag4 O24 . 4_554 2.128(4) yes
Ag5 O22 . . 2.103(4) yes
Ag5 O31 . 1_455 2.114(4) yes
Ag6 O11 . . 2.128(4) yes
Ag6 O41 . . 2.141(3) yes
Ag6 Cl1 . . 2.978(2) no
Ag7 O13 . . 2.127(4) yes
Ag7 O42 . 1_656 2.126(4) yes
Ag8 Ag8 . 3_755 2.9870(10) no
Ag8 O34 . . 2.743(5) no
Ag8 O43 . 1_655 2.143(4) yes
Ag8 O44 . 3_655 2.140(4) yes
Ag9 Ag9 . 3_756 2.9490(9) no
Ag9 O13 . . 2.492(6) no
Ag9 O32 . . 2.169(4) yes
Ag9 O34 . 3_756 2.196(4) yes
Ag10 O23 . . 2.180(4) yes
Ag10 O34 . 3_656 2.154(4) yes
Ag10 O44 . 1_556 2.821(5) no
Ag11 O21 . 3_656 2.155(5) yes
Ag11 O23 . 1_554 2.206(4) yes
Ag11 O44 . . 2.781(6) no
Ag12 O13 . 3_656 2.240(4) yes
Ag12 O31 . 1_455 2.738(5) no
Ag12 O34 . 1_455 2.902(5) no
Ag12 O43 . . 2.288(4) yes
Ag12 Cl1 . . 2.7705(17) yes
Ag13 O12 . . 2.229(5) yes
Ag13 O24 . . 2.312(6) yes
Ag13 Cl3 . 4_555 2.5749(18) yes
Ag14 O14 . . 2.290(4) yes
Ag14 O33 . 4_555 2.273(4) yes
Ag14 Cl4 . . 2.575(2) yes
Ag15 O23 . . 2.299(5) yes
Ag15 O41 . 1_556 2.364(5) yes
Ag15 O42 . 1_556 2.992(5) no
Ag15 Cl1 . 4_555 2.4944(18) yes
Ag15 Cl3 . 1_556 2.9651(16) no
Ag16 O24 . . 2.311(4) yes
Ag16 O41 . 4_555 2.276(5) yes
Ag16 Cl1 . 4_555 2.9853(19) no
Ag16 Cl2 . . 2.540(2) yes
Ag17 O14 . . 2.324(6) yes
Ag17 O32 . . 2.215(5) yes
Ag17 Cl4 . 4_554 2.5316(18) yes
Ag18 O33 . . 2.350(5) yes
Ag18 O43 . 1_655 2.290(5) yes
Ag18 Cl2 . 4_654 2.4720(19) yes
Ag18 Cl4 . 1_554 2.9256(17) no
Ag19 O11 . . 2.505(6) no
Ag19 O22 . 3_656 2.236(4) yes
Ag19 O32 . . 2.328(4) yes
Ag19 Cl3 . . 2.6215(17) yes
Ag20 O11 . 3_656 2.209(4) yes
Ag20 O12 . . 2.253(4) yes
Ag20 O22 . . 2.495(6) no
Ag20 Cl1 . . 2.8419(18) yes
Si1 O11 . . 1.633(4) yes
Si1 O12 . . 1.628(6) yes
Si1 O13 . . 1.631(4) yes
Si1 O14 . . 1.633(5) yes
O11 O12 . . 2.673(7) no
O11 O13 . . 2.656(5) no
O11 O14 . . 2.678(6) no
O12 O13 . . 2.660(8) no
O12 O14 . . 2.646(8) no
O13 O14 . . 2.669(6) no
Si2 O21 . . 1.618(5) yes
Si2 O22 . . 1.643(4) yes
Si2 O23 . . 1.633(6) yes
Si2 O24 . . 1.629(5) yes
O21 O22 . . 2.614(5) no
O21 O23 . . 2.692(8) no
O21 O24 . . 2.670(6) no
O22 O23 . . 2.668(7) no
O22 O24 . . 2.682(6) no
O23 O24 . . 2.650(8) no
Si3 O31 . . 1.631(4) yes
Si3 O32 . . 1.623(6) yes
Si3 O33 . . 1.625(4) yes
Si3 O34 . . 1.637(5) yes
O31 O32 . . 2.677(7) no
O31 O33 . . 2.621(5) no
O31 O34 . . 2.636(6) no
O32 O33 . . 2.674(7) no
O32 O34 . . 2.679(8) no
O33 O34 . . 2.671(6) no
Si4 O41 . . 1.633(4) yes
Si4 O42 . . 1.632(4) yes
Si4 O43 . . 1.642(6) yes
Si4 O44 . . 1.638(5) yes
O41 O42 . . 2.630(5) no
O41 O43 . . 2.686(7) no
O41 O44 . . 2.668(6) no
O42 O43 . . 2.700(7) no
O42 O44 . . 2.649(6) no
O43 O44 . . 2.697(8) no

loop_
_geom_hbond_atom_site_label_D
_geom_hbond_atom_site_label_H
_geom_hbond_atom_site_label_A
_geom_hbond_site_symmetry_D
_geom_hbond_site_symmetry_H
_geom_hbond_site_symmetry_A
_geom_hbond_distance_DH
_geom_hbond_distance_HA
_geom_hbond_distance_DA
_geom_hbond_angle_DHA
_geom_hbond_publ_flag
? ? ? ? ? ? ? ? ? ? ?

loop_
_geom_torsion_atom_site_label_1
_geom_torsion_atom_site_label_2
_geom_torsion_atom_site_label_3
_geom_torsion_atom_site_label_4
_geom_torsion_site_symmetry_1
_geom_torsion_site_symmetry_2
_geom_torsion_site_symmetry_3
_geom_torsion_site_symmetry_4
_geom_torsion
_geom_torsion_publ_flag
? ? ? ? ? ? ? ? ? ?
